data_1558113
loop_
_publ_author_name
'Mendes, Ricardo F.'
'Barbosa, Paula'
'Domingues, Eddy M.'
'Silva, Patr\'icia'
'Figueiredo, Filipe'
'Almeida Paz, Filipe A.'

_publ_section_title
;
 Enhanced proton conductivity in a layered coordination polymer.
;
_journal_issue 24
_journal_name_full 'Chemical science'
_journal_page_first 6305
_journal_page_last 6311
_journal_paper_doi 10.1039/d0sc01762k
_journal_volume 11
_journal_year 2020
_chemical_formula_sum 'C6 H20.8 Gd2 N2 O19.4 P6'
_chemical_formula_weight 931.77
_space_group_crystal_system triclinic
_space_group_IT_number 2
_space_group_name_Hall '-P 1'
_space_group_name_H-M_alt 'P -1'
_atom_sites_solution_hydrogens geom
_audit_creation_date '26 February 2019'
_audit_creation_method 'SHELXL-2018/3, manual editing plus enCIFer'
_audit_update_record
;
2019-10-18 deposited with the CCDC.	2020-05-27 downloaded from the CCDC.
;
_cell_angle_alpha 98.371(7)
_cell_angle_beta 106.552(6)
_cell_angle_gamma 90.234(6)
_cell_formula_units_Z 2
_cell_length_a 9.7560(17)
_cell_length_b 10.186(2)
_cell_length_c 12.840(3)
_cell_measurement_reflns_used 7109
_cell_measurement_temperature 180(2)
_cell_measurement_theta_max 25.50
_cell_measurement_theta_min 2.42
_cell_volume 1208.7(4)
_computing_cell_refinement 'SAINT V8.37a   (Bruker, 2015)'
_computing_data_collection 'APEX3 2016.9-0 (Bruker, 2016)'
_computing_data_reduction 'SAINT V8.37a   (Bruker, 2015)'
_computing_molecular_graphics 'DIAMOND (Brandenburg, 1999)'
_computing_publication_material 'SHELXL-2018/3 (Sheldrick, 2015b)'
_computing_structure_refinement 'SHELXL-2018/3 (Sheldrick, 2018)'
_computing_structure_solution 'SHELXT 2014/5 (Sheldrick, 2015a)'
_diffrn_ambient_temperature 180(2)
_diffrn_detector_area_resol_mean 10.4167
_diffrn_measured_fraction_theta_full 0.868
_diffrn_measured_fraction_theta_max 0.863
_diffrn_measurement_device_type 'Bruker D8 QUEST '
_diffrn_measurement_method '\w / \f scans'
_diffrn_radiation_monochromator 'Multi-layer X-ray mirror'
_diffrn_radiation_type MoK\a
_diffrn_radiation_wavelength 0.71073
_diffrn_reflns_av_R_equivalents 0.1012
_diffrn_reflns_av_unetI/netI 0.1165
_diffrn_reflns_Laue_measured_fraction_full 0.868
_diffrn_reflns_Laue_measured_fraction_max 0.863
_diffrn_reflns_limit_h_max 10
_diffrn_reflns_limit_h_min -11
_diffrn_reflns_limit_k_max 11
_diffrn_reflns_limit_k_min -12
_diffrn_reflns_limit_l_max 15
_diffrn_reflns_limit_l_min -15
_diffrn_reflns_number 13319
_diffrn_reflns_point_group_measured_fraction_full 0.868
_diffrn_reflns_point_group_measured_fraction_max 0.863
_diffrn_reflns_theta_full 25.242
_diffrn_reflns_theta_max 25.339
_diffrn_reflns_theta_min 3.639
_diffrn_source 'Sealed tube'
_exptl_absorpt_coefficient_mu 5.926
_exptl_absorpt_correction_type multi-scan
_exptl_absorpt_process_details
; 
  SADABS-2016/2
  Reference: Krause, L., Herbst-Irmer, R., Sheldrick G.M. & Stalke D.,
  J. Appl. Cryst. 48 (2015) 3-10.
;
_exptl_crystal_colour Colourless
_exptl_crystal_density_diffrn 2.560
_exptl_crystal_description Plate
_exptl_crystal_F_000 888
_exptl_crystal_size_max 0.080
_exptl_crystal_size_mid 0.040
_exptl_crystal_size_min 0.020
_exptl_transmission_factor_max 0.0917
_exptl_transmission_factor_min 0.0565
_refine_diff_density_max 4.745
_refine_diff_density_min -2.328
_refine_diff_density_rms 0.475
_refine_ls_extinction_method none
_refine_ls_goodness_of_fit_ref 1.154
_refine_ls_hydrogen_treatment constr
_refine_ls_matrix_type full
_refine_ls_number_parameters 318
_refine_ls_number_reflns 3814
_refine_ls_number_restraints 204
_refine_ls_restrained_S_all 1.128
_refine_ls_R_factor_all 0.1526
_refine_ls_R_factor_gt 0.1075
_refine_ls_shift/su_max 0.000
_refine_ls_shift/su_mean 0.000
_refine_ls_structure_factor_coef Fsqd
_refine_ls_weighting_details 'w=1/[\s^2^(Fo^2^)+(0.0205P)^2^+261.3456P] where P=(Fo^2^+2Fc^2^)/3'
_refine_ls_weighting_scheme calc
_refine_ls_wR_factor_gt 0.2641
_refine_ls_wR_factor_ref 0.2833
_reflns_Friedel_coverage 0.000
_reflns_number_gt 2578
_reflns_number_total 3814
_reflns_threshold_expression 'I > 2\s(I)'
_cod_data_source_file d0sc01762k2.cif
_cod_data_source_block 2sc
_cod_depositor_comments
;Adding full bibliography for 1558113.cif.

 Adding full bibliography for 1558113.cif.
;
_cod_original_cell_volume 1208.6(4)
_cod_original_formula_sum 'C6 H20.80 Gd2 N2 O19.40 P6'
_cod_database_code 1558113
_shelx_space_group_comment
;
The symmetry employed for this shelxl refinement is uniquely defined
by the following loop, which should always be used as a source of
symmetry information in preference to the above space-group names.
They are only intended as comments.
;
_shelx_estimated_absorpt_t_min 0.649
_shelx_estimated_absorpt_t_max 0.891
_exptl_absorpt_special_details
;
?
;

loop_
_space_group_symop_operation_xyz
'x, y, z'
'-x, -y, -z'

loop_
_atom_site_label
_atom_site_type_symbol
_atom_site_fract_x
_atom_site_fract_y
_atom_site_fract_z
_atom_site_U_iso_or_equiv
_atom_site_adp_type
_atom_site_occupancy
_atom_site_site_symmetry_order
_atom_site_calc_flag
_atom_site_refinement_flags_posn
_atom_site_refinement_flags_adp
_atom_site_refinement_flags_occupancy
_atom_site_disorder_assembly
_atom_site_disorder_group
Gd1 Gd 0.43729(16) 0.92186(16) 0.61560(14) 0.0182(5) Uani 1 1 d . U . . .
Gd2 Gd 0.06218(16) 0.37937(16) 0.38290(14) 0.0184(5) Uani 1 1 d . U . . .
P1 P 0.2823(9) 0.5861(8) 0.5405(7) 0.0171(19) Uani 1 1 d . U . . .
P2 P 0.7092(9) 0.7244(9) 0.7861(8) 0.023(2) Uani 1 1 d . U . . .
P3 P 0.5110(10) 0.2604(10) 0.7681(8) 0.029(2) Uani 1 1 d . U . . .
P4 P 0.2153(8) 1.0713(8) 0.4597(7) 0.0154(18) Uani 1 1 d . U . . .
P5 P -0.0024(10) 0.6650(10) 0.2273(9) 0.031(2) Uani 1 1 d . U . . .
P6 P -0.2129(9) 1.1186(9) 0.2099(8) 0.022(2) Uani 1 1 d . U . . .
O1 O 0.328(2) 0.723(2) 0.5269(18) 0.017(5) Uani 1 1 d . U . . .
O2 O 0.127(2) 0.571(2) 0.5373(18) 0.019(5) Uani 1 1 d . U . . .
O3 O 0.307(2) 0.474(2) 0.4570(18) 0.018(5) Uani 1 1 d . U . . .
O4 O 0.602(3) 0.795(2) 0.711(2) 0.032(6) Uani 1 1 d . U . . .
O5 O 0.749(3) 0.796(3) 0.905(2) 0.034(6) Uani 1 1 d . U . . .
H5 H 0.681870 0.843230 0.914156 0.051 Uiso 1 1 calc R U . . .
O6 O 0.849(2) 0.704(2) 0.761(2) 0.026(6) Uani 1 1 d . U . . .
O7 O 0.645(3) 0.291(3) 0.866(2) 0.041(7) Uani 1 1 d . U . . .
H7 H 0.697023 0.349935 0.854689 0.062 Uiso 1 1 calc R U . . .
O8 O 0.385(3) 0.301(3) 0.809(3) 0.054(8) Uani 1 1 d . U . . .
O9 O 0.510(3) 0.118(3) 0.712(3) 0.049(8) Uani 1 1 d . U . . .
O10 O 0.373(2) 1.062(2) 0.4696(18) 0.015(5) Uani 1 1 d . U . . .
O11 O 0.192(2) 0.9914(19) 0.5450(16) 0.012(4) Uani 1 1 d . U . . .
O12 O 0.171(2) 1.213(2) 0.4735(19) 0.023(5) Uani 1 1 d . U . . .
O13 O 0.004(3) 0.549(2) 0.281(2) 0.028(6) Uani 1 1 d . U . . .
O14 O -0.139(4) 0.656(3) 0.128(3) 0.061(9) Uani 1 1 d . U . . .
H14 H -0.121837 0.694236 0.079323 0.092 Uiso 1 1 calc R U . . .
O15 O 0.122(3) 0.703(3) 0.192(3) 0.055(8) Uani 1 1 d . U . . .
O16 O -0.257(3) 1.140(3) 0.086(2) 0.032(6) Uani 1 1 d . U . . .
H16 H -0.345444 1.149838 0.064221 0.049 Uiso 1 1 calc R U . . .
O17 O -0.350(2) 1.106(2) 0.2425(19) 0.024(5) Uani 1 1 d . U . . .
O18 O -0.105(2) 1.217(2) 0.283(2) 0.026(6) Uani 1 1 d . U . . .
N1 N 0.529(3) 0.506(3) 0.689(2) 0.023(7) Uani 1 1 d . U . . .
H1 H 0.561816 0.535938 0.628541 0.027 Uiso 1 1 calc R U . . .
N2 N -0.030(3) 0.940(3) 0.314(2) 0.021(6) Uani 1 1 d . U . . .
H2 H -0.061334 0.992348 0.374291 0.025 Uiso 1 1 calc R U . . .
C1 C 0.381(3) 0.562(3) 0.674(3) 0.020(7) Uani 1 1 d . U . . .
H1A H 0.392433 0.648219 0.723217 0.025 Uiso 1 1 calc R U . . .
H1B H 0.323159 0.501071 0.700497 0.025 Uiso 1 1 calc R U . . .
C2 C 0.635(4) 0.563(3) 0.788(3) 0.027(8) Uani 1 1 d . U . . .
H2A H 0.714028 0.501922 0.803561 0.033 Uiso 1 1 calc R U . . .
H2B H 0.591464 0.570312 0.849339 0.033 Uiso 1 1 calc R U . . .
C3 C 0.527(4) 0.357(3) 0.666(3) 0.026(8) Uani 1 1 d . U . . .
H3A H 0.615992 0.332441 0.646906 0.031 Uiso 1 1 calc R U . . .
H3B H 0.446382 0.327501 0.598815 0.031 Uiso 1 1 calc R U . . .
C4 C 0.117(4) 0.992(4) 0.321(3) 0.028(8) Uani 1 1 d . U . . .
H4A H 0.107889 1.057681 0.269391 0.033 Uiso 1 1 calc R U . . .
H4B H 0.171573 0.918060 0.296788 0.033 Uiso 1 1 calc R U . . .
C5 C -0.026(4) 0.794(3) 0.330(3) 0.025(8) Uani 1 1 d . U . . .
H5A H -0.117046 0.771577 0.345086 0.030 Uiso 1 1 calc R U . . .
H5B H 0.051503 0.788027 0.398480 0.030 Uiso 1 1 calc R U . . .
C6 C -0.138(4) 0.957(3) 0.204(3) 0.023(8) Uani 1 1 d . U . . .
H6A H -0.215517 0.887263 0.184487 0.027 Uiso 1 1 calc R U . . .
H6B H -0.088997 0.945307 0.145122 0.027 Uiso 1 1 calc R U . . .
O1W O 0.554(4) 0.826(4) 1.000(3) 0.052(10) Uiso 0.8 1 d . . P . .
O2W O 0.946(6) 0.174(6) 0.001(5) 0.066(16) Uiso 0.6 1 d . . P . .

loop_
_atom_site_aniso_label
_atom_site_aniso_U_11
_atom_site_aniso_U_22
_atom_site_aniso_U_33
_atom_site_aniso_U_23
_atom_site_aniso_U_13
_atom_site_aniso_U_12
Gd1 0.0115(9) 0.0176(10) 0.0295(11) 0.0099(8) 0.0095(7) 0.0031(6)
Gd2 0.0120(9) 0.0179(10) 0.0279(11) 0.0063(8) 0.0086(7) 0.0013(6)
P1 0.016(4) 0.012(4) 0.023(4) 0.001(3) 0.005(3) 0.000(3)
P2 0.018(4) 0.028(5) 0.026(4) 0.008(4) 0.011(3) 0.003(3)
P3 0.030(5) 0.027(5) 0.033(5) 0.008(4) 0.009(4) -0.002(4)
P4 0.013(4) 0.015(4) 0.018(4) 0.003(3) 0.005(3) 0.002(3)
P5 0.028(4) 0.032(5) 0.034(5) 0.010(4) 0.011(4) 0.002(4)
P6 0.016(4) 0.026(4) 0.025(4) 0.006(4) 0.007(3) 0.001(3)
O1 0.019(7) 0.012(8) 0.018(8) 0.004(6) 0.001(6) -0.007(6)
O2 0.013(7) 0.020(8) 0.024(8) -0.001(6) 0.007(6) 0.003(6)
O3 0.015(7) 0.017(8) 0.022(8) 0.002(6) 0.002(6) 0.008(6)
O4 0.028(8) 0.034(9) 0.034(9) 0.001(7) 0.014(7) 0.007(7)
O5 0.030(11) 0.047(13) 0.026(11) -0.001(10) 0.014(9) -0.001(10)
O6 0.025(8) 0.026(8) 0.029(8) 0.007(7) 0.011(6) -0.001(6)
O7 0.041(12) 0.047(13) 0.037(12) 0.004(10) 0.015(10) -0.003(10)
O8 0.043(13) 0.062(14) 0.064(15) 0.013(12) 0.025(11) 0.005(11)
O9 0.049(10) 0.047(10) 0.051(10) 0.006(7) 0.013(7) 0.001(7)
O10 0.009(7) 0.017(8) 0.023(8) 0.009(6) 0.005(6) 0.001(6)
O11 0.014(7) 0.011(7) 0.013(7) 0.010(6) 0.004(6) -0.001(6)
O12 0.025(8) 0.020(8) 0.024(8) 0.007(6) 0.005(6) 0.009(6)
O13 0.028(8) 0.024(8) 0.030(9) 0.010(7) 0.004(6) 0.011(6)
O14 0.064(15) 0.060(15) 0.056(15) 0.018(12) 0.007(12) 0.008(12)
O15 0.051(13) 0.056(14) 0.072(15) 0.005(12) 0.042(12) -0.005(11)
O16 0.019(10) 0.050(13) 0.031(12) 0.016(10) 0.009(9) 0.004(9)
O17 0.023(8) 0.027(8) 0.023(8) 0.004(6) 0.012(6) 0.001(6)
O18 0.025(8) 0.021(8) 0.031(9) 0.002(7) 0.008(7) -0.003(6)
N1 0.022(9) 0.021(9) 0.024(9) 0.003(7) 0.004(7) 0.004(7)
N2 0.019(9) 0.022(9) 0.021(9) 0.009(7) 0.002(7) -0.004(7)
C1 0.018(10) 0.020(10) 0.023(10) 0.005(7) 0.006(7) -0.008(7)
C2 0.025(10) 0.025(11) 0.030(11) 0.003(7) 0.005(7) 0.000(7)
C3 0.025(10) 0.028(11) 0.026(11) 0.002(7) 0.010(7) 0.002(7)
C4 0.026(10) 0.031(11) 0.028(11) 0.007(7) 0.009(7) 0.002(7)
C5 0.029(10) 0.024(10) 0.024(10) 0.006(7) 0.010(7) -0.004(7)
C6 0.026(10) 0.020(10) 0.023(10) 0.006(7) 0.007(7) 0.006(7)

loop_
_atom_type_symbol
_atom_type_description
_atom_type_scat_dispersion_real
_atom_type_scat_dispersion_imag
_atom_type_scat_source
C C 0.0033 0.0016 'International Tables Vol C Tables 4.2.6.8 and 6.1.1.4'
H H 0.0000 0.0000 'International Tables Vol C Tables 4.2.6.8 and 6.1.1.4'
N N 0.0061 0.0033 'International Tables Vol C Tables 4.2.6.8 and 6.1.1.4'
O O 0.0106 0.0060 'International Tables Vol C Tables 4.2.6.8 and 6.1.1.4'
P P 0.1023 0.0942 'International Tables Vol C Tables 4.2.6.8 and 6.1.1.4'
Gd Gd -0.1653 3.9035 'International Tables Vol C Tables 4.2.6.8 and 6.1.1.4'

loop_
_geom_angle_atom_site_label_1
_geom_angle_atom_site_label_2
_geom_angle_atom_site_label_3
_geom_angle
_geom_angle_site_symmetry_1
_geom_angle_site_symmetry_3
_geom_angle_publ_flag
O9 Gd1 O4 100.2(10) 1_565 . ?
O9 Gd1 O1 169.8(10) 1_565 . ?
O4 Gd1 O1 83.9(8) . . ?
O9 Gd1 O17 83.6(10) 1_565 2_576 ?
O4 Gd1 O17 78.0(8) . 2_576 ?
O1 Gd1 O17 88.1(8) . 2_576 ?
O9 Gd1 O10 88.7(9) 1_565 2_676 ?
O4 Gd1 O10 78.8(8) . 2_676 ?
O1 Gd1 O10 101.3(8) . 2_676 ?
O17 Gd1 O10 153.9(8) 2_576 2_676 ?
O9 Gd1 O11 92.3(9) 1_565 . ?
O4 Gd1 O11 153.0(8) . . ?
O1 Gd1 O11 80.3(7) . . ?
O17 Gd1 O11 79.7(7) 2_576 . ?
O10 Gd1 O11 125.7(7) 2_676 . ?
O9 Gd1 O10 79.6(9) 1_565 . ?
O4 Gd1 O10 147.3(8) . . ?
O1 Gd1 O10 102.2(7) . . ?
O17 Gd1 O10 133.7(8) 2_576 . ?
O10 Gd1 O10 68.5(8) 2_676 . ?
O11 Gd1 O10 58.4(6) . . ?
O9 Gd1 P4 85.6(8) 1_565 . ?
O4 Gd1 P4 172.7(7) . . ?
O1 Gd1 P4 91.2(6) . . ?
O17 Gd1 P4 107.2(6) 2_576 . ?
O10 Gd1 P4 97.0(5) 2_676 . ?
O11 Gd1 P4 29.3(5) . . ?
O10 Gd1 P4 29.1(5) . . ?
O9 Gd1 Gd1 82.9(8) 1_565 2_676 ?
O4 Gd1 Gd1 113.4(6) . 2_676 ?
O1 Gd1 Gd1 104.3(5) . 2_676 ?
O17 Gd1 Gd1 163.7(6) 2_576 2_676 ?
O10 Gd1 Gd1 34.6(5) 2_676 2_676 ?
O11 Gd1 Gd1 91.7(4) . 2_676 ?
O10 Gd1 Gd1 33.9(5) . 2_676 ?
P4 Gd1 Gd1 62.60(16) . 2_676 ?
O18 Gd2 O13 101.6(9) 1_545 . ?
O18 Gd2 O12 84.8(8) 1_545 1_545 ?
O13 Gd2 O12 166.1(8) . 1_545 ?
O18 Gd2 O6 76.5(8) 1_545 2_666 ?
O13 Gd2 O6 81.5(9) . 2_666 ?
O12 Gd2 O6 88.1(8) 1_545 2_666 ?
O18 Gd2 O2 79.6(8) 1_545 2_566 ?
O13 Gd2 O2 91.0(8) . 2_566 ?
O12 Gd2 O2 102.4(8) 1_545 2_566 ?
O6 Gd2 O2 152.8(8) 2_666 2_566 ?
O18 Gd2 O3 153.0(8) 1_545 . ?
O13 Gd2 O3 89.5(8) . . ?
O12 Gd2 O3 79.7(8) 1_545 . ?
O6 Gd2 O3 81.0(8) 2_666 . ?
O2 Gd2 O3 125.3(7) 2_566 . ?
O18 Gd2 O2 146.8(8) 1_545 . ?
O13 Gd2 O2 81.6(8) . . ?
O12 Gd2 O2 99.9(8) 1_545 . ?
O6 Gd2 O2 136.1(7) 2_666 . ?
O2 Gd2 O2 67.3(8) 2_566 . ?
O3 Gd2 O2 58.7(7) . . ?
O18 Gd2 P1 173.5(6) 1_545 . ?
O13 Gd2 P1 83.6(6) . . ?
O12 Gd2 P1 91.0(6) 1_545 . ?
O6 Gd2 P1 108.4(6) 2_666 . ?
O2 Gd2 P1 96.6(6) 2_566 . ?
O3 Gd2 P1 29.3(5) . . ?
O2 Gd2 P1 29.5(5) . . ?
O18 Gd2 Gd2 114.2(6) 1_545 2_566 ?
O13 Gd2 Gd2 85.4(6) . 2_566 ?
O12 Gd2 Gd2 103.4(6) 1_545 2_566 ?
O6 Gd2 Gd2 164.6(6) 2_666 2_566 ?
O2 Gd2 Gd2 34.7(5) 2_566 2_566 ?
O3 Gd2 Gd2 91.0(5) . 2_566 ?
O2 Gd2 Gd2 32.6(5) . 2_566 ?
P1 Gd2 Gd2 61.94(16) . 2_566 ?
O1 P1 O2 114.2(13) . . ?
O1 P1 O3 114.9(13) . . ?
O2 P1 O3 106.2(12) . . ?
O1 P1 C1 106.3(14) . . ?
O2 P1 C1 105.2(14) . . ?
O3 P1 C1 109.6(15) . . ?
O1 P1 Gd2 130.6(9) . . ?
O2 P1 Gd2 54.4(9) . . ?
O3 P1 Gd2 51.9(8) . . ?
C1 P1 Gd2 123.1(11) . . ?
O4 P2 O6 116.4(14) . . ?
O4 P2 O5 112.1(16) . . ?
O6 P2 O5 104.8(14) . . ?
O4 P2 C2 109.4(16) . . ?
O6 P2 C2 107.5(16) . . ?
O5 P2 C2 106.1(16) . . ?
O8 P3 O9 117.7(18) . . ?
O8 P3 O7 107.2(18) . . ?
O9 P3 O7 109.8(17) . . ?
O8 P3 C3 110.7(18) . . ?
O9 P3 C3 103.3(17) . . ?
O7 P3 C3 107.9(17) . . ?
O12 P4 O10 112.7(13) . . ?
O12 P4 O11 114.1(13) . . ?
O10 P4 O11 104.5(12) . . ?
O12 P4 C4 107.5(15) . . ?
O10 P4 C4 107.2(15) . . ?
O11 P4 C4 110.6(14) . . ?
O12 P4 Gd1 131.0(10) . . ?
O10 P4 Gd1 52.4(8) . . ?
O11 P4 Gd1 52.1(8) . . ?
C4 P4 Gd1 121.5(12) . . ?
O13 P5 O15 118.6(18) . . ?
O13 P5 O14 110.5(17) . . ?
O15 P5 O14 109(2) . . ?
O13 P5 C5 102.1(16) . . ?
O15 P5 C5 108.9(17) . . ?
O14 P5 C5 107.2(19) . . ?
O18 P6 O17 115.3(14) . . ?
O18 P6 O16 113.9(14) . . ?
O17 P6 O16 107.5(13) . . ?
O18 P6 C6 109.5(15) . . ?
O17 P6 C6 107.6(15) . . ?
O16 P6 C6 102.2(15) . . ?
P1 O1 Gd1 145.3(13) . . ?
P1 O2 Gd2 150.4(14) . 2_566 ?
P1 O2 Gd2 96.1(10) . . ?
Gd2 O2 Gd2 112.7(8) 2_566 . ?
P1 O3 Gd2 98.8(10) . . ?
P2 O4 Gd1 172.4(16) . . ?
P2 O5 H5 109.5 . . ?
P2 O6 Gd2 139.9(15) . 2_666 ?
P3 O7 H7 109.5 . . ?
P3 O9 Gd1 162.4(19) . 1_545 ?
P4 O10 Gd1 147.6(13) . 2_676 ?
P4 O10 Gd1 98.5(10) . . ?
Gd1 O10 Gd1 111.5(8) 2_676 . ?
P4 O11 Gd1 98.6(9) . . ?
P4 O12 Gd2 144.8(14) . 1_565 ?
P5 O13 Gd2 168.5(16) . . ?
P5 O14 H14 109.5 . . ?
P6 O16 H16 109.5 . . ?
P6 O17 Gd1 143.8(14) . 2_576 ?
P6 O18 Gd2 174.9(16) . 1_565 ?
C2 N1 C3 114(3) . . ?
C2 N1 C1 114(3) . . ?
C3 N1 C1 114(3) . . ?
C2 N1 H1 104.4 . . ?
C3 N1 H1 104.4 . . ?
C1 N1 H1 104.4 . . ?
C4 N2 C5 110(3) . . ?
C4 N2 C6 111(3) . . ?
C5 N2 C6 111(2) . . ?
C4 N2 H2 108.2 . . ?
C5 N2 H2 108.2 . . ?
C6 N2 H2 108.2 . . ?
N1 C1 P1 117(2) . . ?
N1 C1 H1A 107.9 . . ?
P1 C1 H1A 107.9 . . ?
N1 C1 H1B 107.9 . . ?
P1 C1 H1B 107.9 . . ?
H1A C1 H1B 107.2 . . ?
N1 C2 P2 115(3) . . ?
N1 C2 H2A 108.4 . . ?
P2 C2 H2A 108.4 . . ?
N1 C2 H2B 108.4 . . ?
P2 C2 H2B 108.4 . . ?
H2A C2 H2B 107.5 . . ?
N1 C3 P3 120(2) . . ?
N1 C3 H3A 107.3 . . ?
P3 C3 H3A 107.3 . . ?
N1 C3 H3B 107.3 . . ?
P3 C3 H3B 107.3 . . ?
H3A C3 H3B 106.9 . . ?
N2 C4 P4 113(2) . . ?
N2 C4 H4A 109.1 . . ?
P4 C4 H4A 109.1 . . ?
N2 C4 H4B 109.1 . . ?
P4 C4 H4B 109.1 . . ?
H4A C4 H4B 107.8 . . ?
N2 C5 P5 122(2) . . ?
N2 C5 H5A 106.9 . . ?
P5 C5 H5A 106.9 . . ?
N2 C5 H5B 106.9 . . ?
P5 C5 H5B 106.9 . . ?
H5A C5 H5B 106.7 . . ?
N2 C6 P6 111(2) . . ?
N2 C6 H6A 109.3 . . ?
P6 C6 H6A 109.3 . . ?
N2 C6 H6B 109.3 . . ?
P6 C6 H6B 109.3 . . ?
H6A C6 H6B 108.0 . . ?

loop_
_geom_bond_atom_site_label_1
_geom_bond_atom_site_label_2
_geom_bond_distance
_geom_bond_site_symmetry_2
_geom_bond_publ_flag
Gd1 O9 2.19(3) 1_565 ?
Gd1 O4 2.26(3) . ?
Gd1 O1 2.27(2) . ?
Gd1 O17 2.27(2) 2_576 ?
Gd1 O10 2.42(2) 2_676 ?
Gd1 O11 2.456(19) . ?
Gd1 O10 2.46(2) . ?
Gd1 P4 3.075(8) . ?
Gd1 Gd1 4.034(3) 2_676 ?
Gd2 O18 2.28(2) 1_545 ?
Gd2 O13 2.29(2) . ?
Gd2 O12 2.29(2) 1_545 ?
Gd2 O6 2.31(2) 2_666 ?
Gd2 O2 2.37(2) 2_566 ?
Gd2 O3 2.44(2) . ?
Gd2 O2 2.51(2) . ?
Gd2 P1 3.064(9) . ?
Gd2 Gd2 4.062(3) 2_566 ?
P1 O1 1.51(2) . ?
P1 O2 1.52(2) . ?
P1 O3 1.52(2) . ?
P1 C1 1.77(3) . ?
P2 O4 1.48(3) . ?
P2 O6 1.50(2) . ?
P2 O5 1.53(3) . ?
P2 C2 1.80(4) . ?
P3 O8 1.50(3) . ?
P3 O9 1.52(3) . ?
P3 O7 1.53(3) . ?
P3 C3 1.79(4) . ?
P4 O12 1.51(2) . ?
P4 O10 1.51(2) . ?
P4 O11 1.52(2) . ?
P4 C4 1.83(4) . ?
P5 O13 1.45(3) . ?
P5 O15 1.48(3) . ?
P5 O14 1.55(3) . ?
P5 C5 1.79(4) . ?
P6 O18 1.47(2) . ?
P6 O17 1.52(2) . ?
P6 O16 1.58(3) . ?
P6 C6 1.81(3) . ?
O5 H5 0.8400 . ?
O7 H7 0.8400 . ?
O14 H14 0.8400 . ?
O16 H16 0.8400 . ?
N1 C2 1.44(4) . ?
N1 C3 1.51(4) . ?
N1 C1 1.52(4) . ?
N1 H1 1.0000 . ?
N2 C4 1.50(4) . ?
N2 C5 1.53(4) . ?
N2 C6 1.54(4) . ?
N2 H2 1.0000 . ?
C1 H1A 0.9900 . ?
C1 H1B 0.9900 . ?
C2 H2A 0.9900 . ?
C2 H2B 0.9900 . ?
C3 H3A 0.9900 . ?
C3 H3B 0.9900 . ?
C4 H4A 0.9900 . ?
C4 H4B 0.9900 . ?
C5 H5A 0.9900 . ?
C5 H5B 0.9900 . ?
C6 H6A 0.9900 . ?
C6 H6B 0.9900 . ?

loop_
_geom_hbond_atom_site_label_D
_geom_hbond_atom_site_label_H
_geom_hbond_atom_site_label_A
_geom_hbond_distance_DH
_geom_hbond_distance_HA
_geom_hbond_distance_DA
_geom_hbond_angle_DHA
_geom_hbond_site_symmetry_A
_geom_hbond_publ_flag
O5 H5 O1W 0.84 1.91 2.53(5) 130.3 . yes
O7 H7 O15 0.84 2.07 2.59(4) 119.3 2_666 yes
O14 H14 O5 0.84 2.60 3.30(4) 141.7 1_454 yes
O16 H16 O1W 0.84 2.00 2.84(5) 175.0 2_576 yes
N1 H1 O3 1.00 1.90 2.81(4) 149.9 2_666 yes
N2 H2 O11 1.00 1.85 2.75(3) 147.6 2_576 yes

loop_
_geom_torsion_atom_site_label_1
_geom_torsion_atom_site_label_2
_geom_torsion_atom_site_label_3
_geom_torsion_atom_site_label_4
_geom_torsion
_geom_torsion_site_symmetry_1
_geom_torsion_site_symmetry_2
_geom_torsion_site_symmetry_3
_geom_torsion_site_symmetry_4
_geom_torsion_publ_flag
O2 P1 O1 Gd1 99(2) . . . . ?
O3 P1 O1 Gd1 -138(2) . . . . ?
C1 P1 O1 Gd1 -17(3) . . . . ?
Gd2 P1 O1 Gd1 161.7(15) . . . . ?
O1 P1 O2 Gd2 -69(3) . . . 2_566 ?
O3 P1 O2 Gd2 164(2) . . . 2_566 ?
C1 P1 O2 Gd2 48(3) . . . 2_566 ?
Gd2 P1 O2 Gd2 168(3) . . . 2_566 ?
O1 P1 O2 Gd2 123.8(11) . . . . ?
O3 P1 O2 Gd2 -3.9(13) . . . . ?
C1 P1 O2 Gd2 -120.1(13) . . . . ?
O1 P1 O3 Gd2 -123.3(11) . . . . ?
O2 P1 O3 Gd2 4.0(13) . . . . ?
C1 P1 O3 Gd2 117.2(12) . . . . ?
O4 P2 O6 Gd2 -53(3) . . . 2_666 ?
O5 P2 O6 Gd2 -177(2) . . . 2_666 ?
C2 P2 O6 Gd2 70(3) . . . 2_666 ?
O8 P3 O9 Gd1 33(7) . . . 1_545 ?
O7 P3 O9 Gd1 156(6) . . . 1_545 ?
C3 P3 O9 Gd1 -90(7) . . . 1_545 ?
O12 P4 O10 Gd1 -77(3) . . . 2_676 ?
O11 P4 O10 Gd1 158(2) . . . 2_676 ?
C4 P4 O10 Gd1 41(3) . . . 2_676 ?
Gd1 P4 O10 Gd1 158(3) . . . 2_676 ?
O12 P4 O10 Gd1 125.1(12) . . . . ?
O11 P4 O10 Gd1 0.6(13) . . . . ?
C4 P4 O10 Gd1 -116.8(14) . . . . ?
O12 P4 O11 Gd1 -124.2(12) . . . . ?
O10 P4 O11 Gd1 -0.6(13) . . . . ?
C4 P4 O11 Gd1 114.4(14) . . . . ?
O10 P4 O12 Gd2 101(2) . . . 1_565 ?
O11 P4 O12 Gd2 -140(2) . . . 1_565 ?
C4 P4 O12 Gd2 -17(3) . . . 1_565 ?
Gd1 P4 O12 Gd2 160.2(15) . . . 1_565 ?
O15 P5 O13 Gd2 39(9) . . . . ?
O14 P5 O13 Gd2 165(8) . . . . ?
C5 P5 O13 Gd2 -81(8) . . . . ?
O18 P6 O17 Gd1 -51(3) . . . 2_576 ?
O16 P6 O17 Gd1 -179(2) . . . 2_576 ?
C6 P6 O17 Gd1 72(3) . . . 2_576 ?
C2 N1 C1 P1 141(3) . . . . ?
C3 N1 C1 P1 -85(3) . . . . ?
O1 P1 C1 N1 -87(3) . . . . ?
O2 P1 C1 N1 151(2) . . . . ?
O3 P1 C1 N1 38(3) . . . . ?
Gd2 P1 C1 N1 94(2) . . . . ?
C3 N1 C2 P2 148(2) . . . . ?
C1 N1 C2 P2 -78(3) . . . . ?
O4 P2 C2 N1 29(3) . . . . ?
O6 P2 C2 N1 -98(3) . . . . ?
O5 P2 C2 N1 150(3) . . . . ?
C2 N1 C3 P3 54(4) . . . . ?
C1 N1 C3 P3 -80(3) . . . . ?
O8 P3 C3 N1 52(3) . . . . ?
O9 P3 C3 N1 179(3) . . . . ?
O7 P3 C3 N1 -65(3) . . . . ?
C5 N2 C4 P4 -93(3) . . . . ?
C6 N2 C4 P4 144(2) . . . . ?
O12 P4 C4 N2 -84(3) . . . . ?
O10 P4 C4 N2 154(2) . . . . ?
O11 P4 C4 N2 41(3) . . . . ?
Gd1 P4 C4 N2 98(2) . . . . ?
C4 N2 C5 P5 -72(3) . . . . ?
C6 N2 C5 P5 51(3) . . . . ?
O13 P5 C5 N2 176(3) . . . . ?
O15 P5 C5 N2 50(3) . . . . ?
O14 P5 C5 N2 -68(3) . . . . ?
C4 N2 C6 P6 -87(3) . . . . ?
C5 N2 C6 P6 150(2) . . . . ?
O18 P6 C6 N2 34(3) . . . . ?
O17 P6 C6 N2 -92(2) . . . . ?
O16 P6 C6 N2 155(2) . . . . ?
